data_7037527
loop_
_publ_author_name
'Wang, Wei'
'Meng, Wei'
'Du, Haifeng'

_publ_section_title
;
 B(C6F5)3-catalyzed metal-free hydrogenation of 3,6-diarylpyridazines.
;
_journal_issue 14
_journal_name_full 'Dalton transactions (Cambridge, England : 2003)'
_journal_page_first 5945
_journal_page_last 5948
_journal_paper_doi 10.1039/c5dt03872c
_journal_volume 45
_journal_year 2016
_chemical_formula_moiety 'C16 H14 F2 N2'
_chemical_formula_sum 'C16 H14 F2 N2'
_chemical_formula_weight 272.29
_chemical_name_systematic
;
 ?
;
_space_group_crystal_system triclinic
_space_group_IT_number 2
_space_group_name_Hall '-P 1'
_space_group_name_H-M_alt 'P -1'
_symmetry_space_group_name_Hall '-P 1'
_symmetry_space_group_name_H-M 'P -1'
_atom_sites_solution_hydrogens mixed
_audit_creation_date 2014-09-04
_audit_creation_method
;
Olex2 1.2
(compiled 2013.12.10 svn.r2850 for OlexSys, GUI svn.r4736)
;
_audit_update_record
;
2015-09-29 deposited with the CCDC.
2015-12-02 downloaded from the CCDC.
;
_cell_angle_alpha 97.097(6)
_cell_angle_beta 103.762(8)
_cell_angle_gamma 92.953(4)
_cell_formula_units_Z 2
_cell_length_a 5.633(2)
_cell_length_b 10.581(4)
_cell_length_c 11.330(5)
_cell_measurement_reflns_used 2077
_cell_measurement_temperature 173.1500
_cell_measurement_theta_max 27.4832
_cell_measurement_theta_min 2.8817
_cell_volume 648.6(4)
_computing_cell_refinement 'CrystalClear (Rigaku Inc., 2007)'
_computing_data_collection 'CrystalClear (Rigaku Inc., 2007)'
_computing_data_reduction 'CrystalClear (Rigaku Inc., 2007)'
_computing_molecular_graphics 'Olex2 (Dolomanov et al., 2009)'
_computing_publication_material 'Olex2 (Dolomanov et al., 2009)'
_computing_structure_refinement 'SHELXL (Sheldrick, 2013)'
_computing_structure_solution
;
'SHELXS (Sheldrick, 2013)'
;
_diffrn_ambient_temperature 173.1500
_diffrn_detector_area_resol_mean 28.5714
_diffrn_measured_fraction_theta_full 0.995
_diffrn_measured_fraction_theta_max 0.994
_diffrn_measurement_device
;
Saturn724+ (2x2 bin mode)
;
_diffrn_measurement_device_details
;
AFC10: Fixed Chi 2 circle
;
_diffrn_measurement_device_type 'Saturn724+ CCD'
_diffrn_measurement_method '\w scans at fixed \c = 45\%'
_diffrn_orient_matrix_type d*Trek
_diffrn_orient_matrix_UB_11 -0.1574
_diffrn_orient_matrix_UB_12 0.0803
_diffrn_orient_matrix_UB_13 -0.0492
_diffrn_orient_matrix_UB_21 -0.0354
_diffrn_orient_matrix_UB_22 -0.0776
_diffrn_orient_matrix_UB_23 -0.0432
_diffrn_orient_matrix_UB_31 -0.0595
_diffrn_orient_matrix_UB_32 -0.0250
_diffrn_orient_matrix_UB_33 0.0652
_diffrn_radiation_detector CCD
_diffrn_radiation_monochromator 'Graphite Monochromator'
_diffrn_radiation_type MoK\a
_diffrn_radiation_wavelength 0.71073
_diffrn_reflns_av_R_equivalents 0.0345
_diffrn_reflns_av_unetI/netI 0.0292
_diffrn_reflns_Laue_measured_fraction_full 0.995
_diffrn_reflns_Laue_measured_fraction_max 0.994
_diffrn_reflns_limit_h_max 7
_diffrn_reflns_limit_h_min -7
_diffrn_reflns_limit_k_max 13
_diffrn_reflns_limit_k_min -13
_diffrn_reflns_limit_l_max 13
_diffrn_reflns_limit_l_min -14
_diffrn_reflns_number 8212
_diffrn_reflns_point_group_measured_fraction_full 0.995
_diffrn_reflns_point_group_measured_fraction_max 0.994
_diffrn_reflns_theta_full 26.000
_diffrn_reflns_theta_max 27.483
_diffrn_reflns_theta_min 1.869
_diffrn_source 'Sealed Tube'
_diffrn_source_current 30.0000
_diffrn_source_power 1.5000
_diffrn_source_voltage 50.0000
_exptl_absorpt_coefficient_mu 0.103
_exptl_absorpt_correction_T_max 1.0000
_exptl_absorpt_correction_T_min 0.8049
_exptl_absorpt_correction_type multi-scan
_exptl_absorpt_process_details 'CrystalClear (Rigaku Inc., 2007)'
_exptl_crystal_colour Colorless
_exptl_crystal_density_diffrn 1.394
_exptl_crystal_description block
_exptl_crystal_F_000 284
_exptl_crystal_size_max 0.23
_exptl_crystal_size_mid 0.16
_exptl_crystal_size_min 0.11
_refine_diff_density_max 0.317
_refine_diff_density_min -0.206
_refine_diff_density_rms 0.056
_refine_ls_extinction_method none
_refine_ls_goodness_of_fit_ref 1.148
_refine_ls_hydrogen_treatment mixed
_refine_ls_matrix_type full
_refine_ls_number_parameters 195
_refine_ls_number_reflns 2970
_refine_ls_number_restraints 0
_refine_ls_restrained_S_all 1.148
_refine_ls_R_factor_all 0.0678
_refine_ls_R_factor_gt 0.0603
_refine_ls_shift/su_max 0.000
_refine_ls_shift/su_mean 0.000
_refine_ls_structure_factor_coef Fsqd
_refine_ls_weighting_details 'w=1/[\s^2^(Fo^2^)+(0.0561P)^2^+0.3266P] where P=(Fo^2^+2Fc^2^)/3'
_refine_ls_weighting_scheme calc
_refine_ls_wR_factor_gt 0.1423
_refine_ls_wR_factor_ref 0.1488
_reflns_Friedel_coverage 0.000
_reflns_number_gt 2696
_reflns_number_total 2970
_reflns_threshold_expression 'I > 2\s(I)'
_cod_data_source_file c5dt03872c2.cif
_cod_data_source_block sa3599
_cod_depositor_comments 'Adding full bibliography for 7037527.cif.'
_cod_original_cell_volume 648.6(5)
_cod_database_code 7037527
_shelxl_version_number 2013-4
_shelx_space_group_comment
;
The symmetry employed for this shelxl refinement is uniquely defined
by the following loop, which should always be used as a source of
symmetry information in preference to the above space-group names.
They are only intended as comments.
;
_diffrn_number_total 2973
_olex2_refinement_description
;
1. Fixed Uiso
 At 1.2 times of:
  All C(H) groups, All C(H,H) groups
2. Others
 Sof(H15)=Sof(F2A)=1-FVAR(1)
 Sof(F2)=Sof(H13)=FVAR(1)
3.a Ternary CH refined with riding coordinates:
 C10(H10)
3.b Secondary CH2 refined with riding coordinates:
 C8(H8A,H8B), C9(H9A,H9B)
3.c Aromatic/amide H refined with riding coordinates:
 C2(H2A), C4(H4), C5(H5), C6(H6), C12(H12), C13(H13), C14(H14), C15(H15),
 C16(H16)
;

loop_
_space_group_symop_operation_xyz
'x, y, z'
'-x, -y, -z'

loop_
_atom_site_label
_atom_site_type_symbol
_atom_site_fract_x
_atom_site_fract_y
_atom_site_fract_z
_atom_site_U_iso_or_equiv
_atom_site_adp_type
_atom_site_occupancy
_atom_site_site_symmetry_order
_atom_site_calc_flag
_atom_site_refinement_flags_posn
_atom_site_refinement_flags_occupancy
_atom_site_disorder_assembly
_atom_site_disorder_group
F1 F 0.1950(2) 1.16712(11) 1.08268(11) 0.0417(3) Uani 1 1 d . . . .
F2 F 0.4556(4) 0.42212(19) 0.28885(19) 0.0581(7) Uani 0.696(4) 1 d . P A 1
N1 N 0.4109(3) 0.94759(15) 0.61408(14) 0.0344(4) Uani 1 1 d . . . .
N2 N 0.3556(3) 0.85494(17) 0.51199(16) 0.0398(4) Uani 1 1 d . . . .
C1 C 0.3730(3) 1.04495(16) 0.80574(15) 0.0256(4) Uani 1 1 d . . . .
C2 C 0.2408(3) 1.06046(16) 0.89559(16) 0.0278(4) Uani 1 1 d . . . .
H2A H 0.0991 1.0080 0.8886 0.033 Uiso 1 1 calc R . . .
C3 C 0.3231(3) 1.15446(17) 0.99458(17) 0.0296(4) Uani 1 1 d . . . .
C4 C 0.5282(3) 1.23682(17) 1.01040(17) 0.0317(4) Uani 1 1 d . . . .
H4 H 0.5765 1.3004 1.0778 0.038 Uiso 1 1 calc R . . .
C5 C 0.6605(3) 1.22092(18) 0.92114(17) 0.0326(4) Uani 1 1 d . . . .
H5 H 0.8006 1.2748 0.9287 0.039 Uiso 1 1 calc R . . .
C6 C 0.5865(3) 1.12634(17) 0.82172(16) 0.0297(4) Uani 1 1 d . . . .
H6 H 0.6798 1.1162 0.7641 0.036 Uiso 1 1 calc R . . .
C7 C 0.2898(3) 0.94578(16) 0.69668(16) 0.0265(4) Uani 1 1 d . . . .
C8 C 0.0756(3) 0.85079(17) 0.68904(17) 0.0303(4) Uani 1 1 d . . . .
H8A H -0.0744 0.8939 0.6754 0.036 Uiso 1 1 calc R . . .
H8B H 0.0963 0.8172 0.7664 0.036 Uiso 1 1 calc R . . .
C9 C 0.0529(3) 0.74037(17) 0.58556(17) 0.0319(4) Uani 1 1 d . . . .
H9A H 0.1644 0.6773 0.6136 0.038 Uiso 1 1 calc R . . .
H9B H -0.1128 0.6995 0.5633 0.038 Uiso 1 1 calc R . . .
C10 C 0.1123(4) 0.78780(17) 0.47411(17) 0.0330(4) Uani 1 1 d . . . .
H10 H -0.0071 0.8476 0.4435 0.040 Uiso 1 1 calc R . . .
C11 C 0.1058(3) 0.67978(16) 0.37198(16) 0.0301(4) Uani 1 1 d . . . .
C12 C -0.0946(4) 0.65627(17) 0.27216(18) 0.0352(4) Uani 1 1 d . . . .
H12 H -0.2233 0.7086 0.2664 0.042 Uiso 1 1 calc R . . .
C13 C -0.1045(4) 0.55514(19) 0.18078(19) 0.0411(5) Uani 1 1 d . . . .
H13 H -0.2410 0.5405 0.1144 0.049 Uiso 0.696(4) 1 calc R P A 1
C14 C 0.0816(4) 0.47578(18) 0.18538(19) 0.0400(5) Uani 1 1 d . . . .
H14 H 0.0737 0.4081 0.1235 0.048 Uiso 1 1 calc R . . .
C15 C 0.2795(4) 0.50010(19) 0.2846(2) 0.0401(5) Uani 1 1 d . . . .
H15 H 0.4075 0.4473 0.2893 0.048 Uiso 0.304(4) 1 calc R P A 2
C16 C 0.2968(4) 0.59987(19) 0.37815(18) 0.0356(4) Uani 1 1 d . . . .
H16 H 0.4339 0.6136 0.4443 0.043 Uiso 1 1 calc R . . .
F2A F -0.2758(9) 0.5287(4) 0.0866(4) 0.0537(15) Uani 0.304(4) 1 d . P A 2
H2 H 0.403(5) 0.886(2) 0.454(2) 0.051(7) Uiso 1 1 d . . . .

loop_
_atom_site_aniso_label
_atom_site_aniso_U_11
_atom_site_aniso_U_22
_atom_site_aniso_U_33
_atom_site_aniso_U_23
_atom_site_aniso_U_13
_atom_site_aniso_U_12
F1 0.0470(7) 0.0406(6) 0.0410(7) -0.0053(5) 0.0241(5) -0.0005(5)
F2 0.0485(12) 0.0542(13) 0.0670(14) -0.0068(10) 0.0090(10) 0.0233(9)
N1 0.0409(9) 0.0320(8) 0.0297(8) -0.0030(6) 0.0139(7) -0.0108(7)
N2 0.0497(10) 0.0394(9) 0.0297(9) -0.0068(7) 0.0188(8) -0.0180(8)
C1 0.0252(8) 0.0250(8) 0.0265(8) 0.0048(6) 0.0051(7) 0.0030(6)
C2 0.0274(8) 0.0253(8) 0.0312(9) 0.0038(7) 0.0085(7) 0.0017(6)
C3 0.0333(9) 0.0279(8) 0.0307(9) 0.0049(7) 0.0133(7) 0.0050(7)
C4 0.0362(10) 0.0272(8) 0.0291(9) -0.0004(7) 0.0055(7) 0.0010(7)
C5 0.0280(9) 0.0330(9) 0.0342(10) 0.0042(7) 0.0047(7) -0.0050(7)
C6 0.0270(8) 0.0328(9) 0.0294(9) 0.0040(7) 0.0082(7) -0.0013(7)
C7 0.0264(8) 0.0252(8) 0.0290(9) 0.0060(7) 0.0084(7) 0.0004(6)
C8 0.0288(9) 0.0304(9) 0.0325(9) 0.0012(7) 0.0125(7) -0.0045(7)
C9 0.0327(9) 0.0289(9) 0.0341(10) 0.0017(7) 0.0111(8) -0.0055(7)
C10 0.0376(10) 0.0280(9) 0.0318(9) -0.0001(7) 0.0084(8) -0.0008(7)
C11 0.0372(10) 0.0240(8) 0.0304(9) 0.0026(7) 0.0127(8) -0.0037(7)
C12 0.0381(10) 0.0278(9) 0.0390(11) 0.0059(8) 0.0076(8) 0.0013(7)
C13 0.0489(12) 0.0331(10) 0.0361(11) 0.0025(8) 0.0036(9) -0.0061(9)
C14 0.0557(12) 0.0270(9) 0.0355(10) -0.0042(8) 0.0138(9) -0.0038(8)
C15 0.0423(11) 0.0342(10) 0.0467(12) 0.0027(9) 0.0175(9) 0.0065(8)
C16 0.0329(10) 0.0379(10) 0.0329(10) 0.0011(8) 0.0045(8) -0.0016(8)
F2A 0.065(3) 0.038(2) 0.040(2) -0.0061(17) -0.017(2) 0.0029(19)

loop_
_atom_type_symbol
_atom_type_description
_atom_type_scat_dispersion_real
_atom_type_scat_dispersion_imag
_atom_type_scat_source
C C 0.0033 0.0016 'International Tables Vol C Tables 4.2.6.8 and 6.1.1.4'
H H 0.0000 0.0000 'International Tables Vol C Tables 4.2.6.8 and 6.1.1.4'
F F 0.0171 0.0103 'International Tables Vol C Tables 4.2.6.8 and 6.1.1.4'
N N 0.0061 0.0033 'International Tables Vol C Tables 4.2.6.8 and 6.1.1.4'

loop_
_geom_angle_atom_site_label_1
_geom_angle_atom_site_label_2
_geom_angle_atom_site_label_3
_geom_angle
C7 N1 N2 120.22(15)
N1 N2 C10 119.08(16)
C2 C1 C6 117.92(16)
C2 C1 C7 120.94(15)
C6 C1 C7 121.13(15)
C3 C2 C1 119.04(16)
F1 C3 C2 118.48(16)
F1 C3 C4 117.65(16)
C4 C3 C2 123.87(16)
C3 C4 C5 117.03(17)
C6 C5 C4 120.85(17)
C5 C6 C1 121.25(17)
N1 C7 C1 115.88(15)
N1 C7 C8 124.43(16)
C1 C7 C8 119.69(15)
C7 C8 C9 111.74(14)
C10 C9 C8 110.75(15)
N2 C10 C9 108.18(16)
N2 C10 C11 109.46(15)
C11 C10 C9 112.27(15)
C12 C11 C10 120.15(17)
C12 C11 C16 118.70(17)
C16 C11 C10 121.13(17)
C11 C12 C13 120.24(19)
C14 C13 C12 121.8(2)
F2A C13 C12 124.4(3)
F2A C13 C14 113.8(3)
C15 C14 C13 117.45(18)
F2 C15 C14 116.88(19)
F2 C15 C16 120.4(2)
C14 C15 C16 122.69(19)
C15 C16 C11 119.12(18)

loop_
_geom_bond_atom_site_label_1
_geom_bond_atom_site_label_2
_geom_bond_distance
F1 C3 1.362(2)
F2 C15 1.319(3)
N1 N2 1.383(2)
N1 C7 1.284(2)
N2 C10 1.453(3)
C1 C2 1.397(2)
C1 C6 1.404(2)
C1 C7 1.483(2)
C2 C3 1.375(3)
C3 C4 1.373(3)
C4 C5 1.391(3)
C5 C6 1.378(3)
C7 C8 1.509(2)
C8 C9 1.527(2)
C9 C10 1.516(3)
C10 C11 1.515(2)
C11 C12 1.382(3)
C11 C16 1.396(3)
C12 C13 1.383(3)
C13 C14 1.372(3)
C13 F2A 1.248(4)
C14 C15 1.370(3)
C15 C16 1.382(3)

loop_
_geom_hbond_atom_site_label_D
_geom_hbond_atom_site_label_H
_geom_hbond_atom_site_label_A
_geom_hbond_distance_DH
_geom_hbond_distance_HA
_geom_hbond_distance_DA
_geom_hbond_angle_DHA
_geom_hbond_site_symmetry_A
N2 H2 N1 0.85(3) 2.31(3) 3.080(2) 150(2) 2_676

loop_
_geom_torsion_atom_site_label_1
_geom_torsion_atom_site_label_2
_geom_torsion_atom_site_label_3
_geom_torsion_atom_site_label_4
_geom_torsion
F1 C3 C4 C5 178.57(16)
F2 C15 C16 C11 -179.1(2)
N1 N2 C10 C9 -49.8(2)
N1 N2 C10 C11 -172.39(16)
N1 C7 C8 C9 12.0(3)
N2 N1 C7 C1 176.61(16)
N2 N1 C7 C8 -3.0(3)
N2 C10 C11 C12 -138.07(18)
N2 C10 C11 C16 43.9(2)
C1 C2 C3 F1 -178.83(15)
C1 C2 C3 C4 1.0(3)
C1 C7 C8 C9 -167.62(15)
C2 C1 C6 C5 -1.7(3)
C2 C1 C7 N1 173.55(16)
C2 C1 C7 C8 -6.8(2)
C2 C3 C4 C5 -1.3(3)
C3 C4 C5 C6 0.1(3)
C4 C5 C6 C1 1.4(3)
C6 C1 C2 C3 0.5(2)
C6 C1 C7 N1 -6.2(2)
C6 C1 C7 C8 173.42(16)
C7 N1 N2 C10 23.4(3)
C7 C1 C2 C3 -179.33(15)
C7 C1 C6 C5 178.12(16)
C7 C8 C9 C10 -38.4(2)
C8 C9 C10 N2 55.9(2)
C8 C9 C10 C11 176.75(15)
C9 C10 C11 C12 101.8(2)
C9 C10 C11 C16 -76.2(2)
C10 C11 C12 C13 -177.89(17)
C10 C11 C16 C15 178.01(17)
C11 C12 C13 C14 -0.2(3)
C11 C12 C13 F2A -178.5(3)
C12 C11 C16 C15 0.0(3)
C12 C13 C14 C15 0.1(3)
C13 C14 C15 F2 179.1(2)
C13 C14 C15 C16 0.0(3)
C14 C15 C16 C11 -0.1(3)
C16 C11 C12 C13 0.2(3)
F2A C13 C14 C15 178.6(3)
